data_2203428
loop_
_publ_author_name
'Rabile, M. Mohamed'
'Huang, Huan'
'Ghosh, Dipesh'
'Van Horn, J. David'
'Powell, Doug R.'

_publ_section_title
;
 2,2'-(Propane-1,3-diimino)dibenzoic acid
;
_journal_issue 4
_journal_name_full 'Acta Crystallographica Section E'
_journal_page_first o494
_journal_page_last o496
_journal_paper_doi 10.1107/S1600536804004398
_journal_volume 60
_journal_year 2004
_chemical_formula_iupac 'C17 H18 N2 O4'
_chemical_formula_moiety 'C17 H18 N2 O4'
_chemical_formula_sum 'C17 H18 N2 O4'
_chemical_formula_weight 314.33
_chemical_melting_point 200.5
_chemical_name_common 1,3-Bis(2'-carboxyphenylamine)propane
_chemical_name_systematic '2,2'-(Propane-1,3-diimino)dibenzoic acid'
_space_group_IT_number 56
_symmetry_cell_setting orthorhombic
_symmetry_space_group_name_Hall '-P 2ab 2ac'
_symmetry_space_group_name_H-M 'P c c n'
_atom_sites_solution_hydrogens geom
_atom_sites_solution_primary direct
_atom_sites_solution_secondary difmap
_audit_creation_method SHELXL-97
_cell_angle_alpha 90.00
_cell_angle_beta 90.00
_cell_angle_gamma 90.00
_cell_formula_units_Z 4
_cell_length_a 11.9318(18)
_cell_length_b 14.152(2)
_cell_length_c 9.0323(14)
_cell_measurement_reflns_used 4874
_cell_measurement_temperature 100(2)
_cell_measurement_theta_max 26.00
_cell_measurement_theta_min 2.23
_cell_volume 1525.2(4)
_computing_cell_refinement SMART
_computing_data_collection 'SMART (Bruker, 1998)'
_computing_data_reduction 'SAINT (Bruker, 1998)'
_computing_molecular_graphics 'SHELXTL (Bruker, 1998)'
_computing_publication_material SHELXTL
_computing_structure_refinement 'SHELXL97 (Sheldrick, 1997)'
_computing_structure_solution 'SHELXS97 (Sheldrick, 1990)'
_diffrn_ambient_temperature 100(2)
_diffrn_measured_fraction_theta_full 0.999
_diffrn_measured_fraction_theta_max 0.999
_diffrn_measurement_device_type 'Bruker Apex CCD area-detector'
_diffrn_measurement_method '\w scans'
_diffrn_radiation_monochromator graphite
_diffrn_radiation_type MoK\a
_diffrn_radiation_wavelength 0.71073
_diffrn_reflns_av_R_equivalents 0.0212
_diffrn_reflns_av_sigmaI/netI 0.0170
_diffrn_reflns_limit_h_max 13
_diffrn_reflns_limit_h_min -14
_diffrn_reflns_limit_k_max 16
_diffrn_reflns_limit_k_min -17
_diffrn_reflns_limit_l_max 11
_diffrn_reflns_limit_l_min -11
_diffrn_reflns_number 8887
_diffrn_reflns_theta_full 25.99
_diffrn_reflns_theta_max 25.99
_diffrn_reflns_theta_min 2.23
_diffrn_standards_decay_% 0.08
_diffrn_standards_interval_count 'the first 50 frames were repeated at the end of data collection'
_diffrn_standards_number 175
_exptl_absorpt_coefficient_mu 0.099
_exptl_absorpt_correction_T_max 0.9844
_exptl_absorpt_correction_T_min 0.9542
_exptl_absorpt_correction_type multi-scan
_exptl_absorpt_process_details '(SADABS; Sheldrick, 2000)'
_exptl_crystal_colour yellow
_exptl_crystal_density_diffrn 1.369
_exptl_crystal_density_meas ?
_exptl_crystal_density_method .
_exptl_crystal_description block
_exptl_crystal_F_000 664
_exptl_crystal_size_max 0.48
_exptl_crystal_size_mid 0.17
_exptl_crystal_size_min 0.16
_refine_diff_density_max 0.346
_refine_diff_density_min -0.323
_refine_ls_extinction_method none
_refine_ls_goodness_of_fit_ref 1.016
_refine_ls_hydrogen_treatment constr
_refine_ls_matrix_type full
_refine_ls_number_parameters 105
_refine_ls_number_reflns 1504
_refine_ls_number_restraints 0
_refine_ls_restrained_S_all 1.016
_refine_ls_R_factor_all 0.0443
_refine_ls_R_factor_gt 0.0416
_refine_ls_shift/su_max 0.000
_refine_ls_shift/su_mean 0.000
_refine_ls_structure_factor_coef Fsqd
_refine_ls_weighting_details 'calc w=1/[\s^2^(Fo^2^)+(0.0710P)^2^+0.67P] where P=(Fo^2^+2Fc^2^)/3'
_refine_ls_weighting_scheme calc
_refine_ls_wR_factor_gt 0.1151
_refine_ls_wR_factor_ref 0.1179
_reflns_number_gt 1382
_reflns_number_total 1504
_reflns_threshold_expression I>2\s(I)
_cod_data_source_file fl6087.cif
_cod_data_source_block I
_cod_database_code 2203428
_cod_database_fobs_code 2203428

loop_
_symmetry_equiv_pos_as_xyz
'x, y, z'
'-x+1/2, -y+1/2, z'
'-x, y+1/2, -z+1/2'
'x+1/2, -y, -z+1/2'
'-x, -y, -z'
'x-1/2, y-1/2, -z'
'x, -y-1/2, z-1/2'
'-x-1/2, y, z-1/2'

loop_
_atom_site_label
_atom_site_fract_x
_atom_site_fract_y
_atom_site_fract_z
_atom_site_U_iso_or_equiv
_atom_site_adp_type
_atom_site_calc_flag
_atom_site_refinement_flags
_atom_site_occupancy
_atom_site_type_symbol
O1 -0.00109(8) 0.60117(6) 0.87857(11) 0.0299(3) Uani d . 1 O
H1 -0.0243 0.5726 0.9691 0.036 Uiso d R 1 H
C2 0.04850(11) 0.53332(9) 0.80214(15) 0.0238(3) Uani d . 1 C
O3 0.05625(8) 0.45211(6) 0.85268(10) 0.0265(3) Uani d . 1 O
C4 0.09160(11) 0.56161(9) 0.65702(14) 0.0236(3) Uani d . 1 C
C5 0.07945(12) 0.65648(9) 0.61282(16) 0.0276(3) Uani d . 1 C
H5 0.0457 0.7004 0.6787 0.033 Uiso calc R 1 H
C6 0.11548(13) 0.68686(10) 0.47600(17) 0.0327(4) Uani d . 1 C
H6 0.1082 0.7513 0.4482 0.039 Uiso calc R 1 H
C7 0.16278(12) 0.62161(10) 0.37911(16) 0.0312(4) Uani d . 1 C
H7 0.1857 0.6418 0.2835 0.037 Uiso calc R 1 H
C8 0.17698(11) 0.52867(10) 0.41875(16) 0.0268(3) Uani d . 1 C
H8 0.2090 0.4856 0.3501 0.032 Uiso calc R 1 H
C9 0.14443(11) 0.49629(9) 0.56085(14) 0.0230(3) Uani d . 1 C
N10 0.16511(10) 0.40530(7) 0.60348(13) 0.0260(3) Uani d . 1 N
H10 0.1497 0.3897 0.6956 0.031 Uiso calc R 1 H
C11 0.21071(12) 0.33265(8) 0.50771(14) 0.0248(3) Uani d . 1 C
H11A 0.2744 0.3585 0.4503 0.030 Uiso calc R 1 H
H11B 0.1526 0.3112 0.4371 0.030 Uiso calc R 1 H
C12 0.2500 0.2500 0.6012(2) 0.0258(4) Uani d S 1 C
H12A 0.3123 0.2710 0.6658 0.031 Uiso calc PR 0.50 H
H12B 0.1877 0.2290 0.6658 0.031 Uiso calc PR 0.50 H

loop_
_atom_site_aniso_label
_atom_site_aniso_U_11
_atom_site_aniso_U_22
_atom_site_aniso_U_33
_atom_site_aniso_U_12
_atom_site_aniso_U_13
_atom_site_aniso_U_23
O1 0.0415(6) 0.0204(5) 0.0278(5) 0.0034(4) 0.0075(4) -0.0009(4)
C2 0.0259(7) 0.0202(6) 0.0253(7) -0.0001(5) -0.0027(5) -0.0038(5)
O3 0.0362(6) 0.0190(5) 0.0242(5) 0.0019(4) 0.0032(4) -0.0005(4)
C4 0.0247(7) 0.0212(7) 0.0248(7) -0.0015(5) -0.0025(5) -0.0002(5)
C5 0.0291(7) 0.0216(6) 0.0322(7) 0.0034(5) -0.0006(5) -0.0004(5)
C6 0.0363(8) 0.0231(7) 0.0387(8) 0.0044(6) 0.0023(6) 0.0082(6)
C7 0.0327(8) 0.0307(8) 0.0302(7) 0.0027(6) 0.0040(6) 0.0088(6)
C8 0.0277(7) 0.0248(7) 0.0278(7) 0.0027(5) 0.0017(5) 0.0023(5)
C9 0.0240(6) 0.0197(6) 0.0252(7) -0.0008(5) -0.0024(5) 0.0013(5)
N10 0.0373(7) 0.0197(6) 0.0211(6) 0.0011(5) 0.0035(4) -0.0003(4)
C11 0.0306(7) 0.0199(6) 0.0240(7) 0.0014(5) 0.0028(5) -0.0012(5)
C12 0.0355(10) 0.0213(9) 0.0205(8) -0.0011(8) 0.000 0.000

loop_
_atom_type_symbol
_atom_type_description
_atom_type_scat_dispersion_real
_atom_type_scat_dispersion_imag
_atom_type_scat_source
C C 0.0033 0.0016 'International Tables Vol C Tables 4.2.6.8 and 6.1.1.4'
H H 0.0000 0.0000 'International Tables Vol C Tables 4.2.6.8 and 6.1.1.4'
N N 0.0061 0.0033 'International Tables Vol C Tables 4.2.6.8 and 6.1.1.4'
O O 0.0106 0.0060 'International Tables Vol C Tables 4.2.6.8 and 6.1.1.4'

loop_
_geom_angle_atom_site_label_1
_geom_angle_atom_site_label_2
_geom_angle_atom_site_label_3
_geom_angle_site_symmetry_1
_geom_angle
_geom_angle_publ_flag
C2 O1 H1 . 105.7 no
O3 C2 O1 . 120.90(10) y
O3 C2 C4 . 123.80(10) y
O1 C2 C4 . 115.20(10) y
C5 C4 C9 . 119.60(10) y
C5 C4 C2 . 118.60(10) y
C9 C4 C2 . 121.80(10) y
C6 C5 C4 . 121.33(13) no
C6 C5 H5 . 119.3 no
C4 C5 H5 . 119.3 no
C5 C6 C7 . 118.92(12) no
C5 C6 H6 . 120.5 no
C7 C6 H6 . 120.5 no
C8 C7 C6 . 121.43(13) no
C8 C7 H7 . 119.3 no
C6 C7 H7 . 119.3 no
C7 C8 C9 . 120.79(13) no
C7 C8 H8 . 119.6 no
C9 C8 H8 . 119.6 no
N10 C9 C4 . 121.50(10) y
N10 C9 C8 . 120.70(10) y
C4 C9 C8 . 117.80(10) y
C9 N10 C11 . 124.60(10) y
C9 N10 H10 . 117.7 no
C11 N10 H10 . 117.7 no
N10 C11 C12 . 109.30(10) yes
N10 C11 H11A . 109.8 no
C12 C11 H11A . 109.8 no
N10 C11 H11B . 109.8 no
C12 C11 H11B . 109.8 no
H11A C11 H11B . 108.3 no
C11 C12 C11 2 112.30(10) y
C11 C12 H12A 2 109.1 no
C11 C12 H12A . 109.1 no
C11 C12 H12B 2 109.1 no
C11 C12 H12B . 109.1 no
H12A C12 H12B . 107.9 no

loop_
_geom_bond_atom_site_label_1
_geom_bond_atom_site_label_2
_geom_bond_site_symmetry_2
_geom_bond_distance
_geom_bond_publ_flag
O1 C2 . 1.322(2) y
O1 H1 . 0.9531 no
C2 O3 . 1.240(2) y
C2 C4 . 1.464(2) y
C4 C5 . 1.408(2) no
C4 C9 . 1.416(2) y
C5 C6 . 1.377(2) no
C5 H5 . 0.9500 no
C6 C7 . 1.392(2) no
C6 H6 . 0.9500 no
C7 C8 . 1.3736(19) no
C7 H7 . 0.9500 no
C8 C9 . 1.4171(19) no
C8 H8 . 0.9500 no
C9 N10 . 1.366(2) y
N10 C11 . 1.450(2) y
N10 H10 . 0.8800 no
C11 H11A . 0.9900 no
C11 H11B . 0.9900 no
C12 C11 2 1.5171(16) no
C12 H12A . 0.9900 no
C12 H12B . 0.9900 no

loop_
_geom_hbond_atom_site_label_D
_geom_hbond_atom_site_label_H
_geom_hbond_atom_site_label_A
_geom_hbond_site_symmetry_A
_geom_hbond_distance_DH
_geom_hbond_distance_HA
_geom_hbond_distance_DA
_geom_hbond_angle_DHA
_geom_hbond_publ_flag
O1 H1 O3 5_567 0.95 1.69 2.6260(10) 166 yes
N10 H10 O3 ? 0.88 2.01 2.6820(10) 132 yes

loop_
_geom_torsion_atom_site_label_1
_geom_torsion_atom_site_label_2
_geom_torsion_atom_site_label_3
_geom_torsion_atom_site_label_4
_geom_torsion_site_symmetry_4
_geom_torsion
_geom_torsion_publ_flag
O3 C2 C4 C5 . -178.91(12) no
O1 C2 C4 C5 . 1.33(18) no
O3 C2 C4 C9 . 1.3(2) y
O1 C2 C4 C9 . -178.50(10) y
C9 C4 C5 C6 . 1.6(2) no
C2 C4 C5 C6 . -178.19(13) no
C4 C5 C6 C7 . 1.2(2) no
C5 C6 C7 C8 . -1.9(2) no
C6 C7 C8 C9 . -0.5(2) no
C5 C4 C9 N10 . 175.26(12) no
C2 C4 C9 N10 . -4.9(2) y
C5 C4 C9 C8 . -3.82(19) no
C2 C4 C9 C8 . 175.99(12) no
C7 C8 C9 N10 . -175.81(13) no
C7 C8 C9 C4 . 3.3(2) no
C4 C9 N10 C11 . 175.00(10) y
C8 C9 N10 C11 . -6.0(2) no
C9 N10 C11 C12 . 165.34(11) no
N10 C11 C12 C11 2 175.00(10) y
